data_2206570
loop_
_publ_author_name
'Xue-Mei Li'
'Yong-Hong Wen'
'Mao-Jie Li'
'Shu-Sheng Zhang'

_publ_section_title
;
 <i>N</i>-Phenyl-2-(quinolin-8-yloxy)acetamide hemihydrate
;
_journal_issue 8
_journal_name_full 'Acta Crystallographica Section E'
_journal_page_first o2389
_journal_page_last o2390
_journal_paper_doi 10.1107/S1600536805020751
_journal_volume 61
_journal_year 2005
_chemical_formula_iupac 'C17 H14 N2 O2, 0.5H~2~O'
_chemical_formula_moiety 'C17 H14 N2 O2, 0.5H~2~O'
_chemical_formula_sum 'C17 H15 N2 O2.5'
_chemical_formula_weight 287.31
_chemical_name_systematic
;
N-Phenyl-2-(quinolin-8-yloxy)acetamide hemihydrate
;
_space_group_IT_number 15
_symmetry_cell_setting monoclinic
_symmetry_space_group_name_Hall '-C 2yc'
_symmetry_space_group_name_H-M 'C 1 2/c 1'
_atom_sites_solution_hydrogens geom
_atom_sites_solution_primary direct
_atom_sites_solution_secondary difmap
_audit_creation_method SHELXL-97
_cell_angle_alpha 90.00
_cell_angle_beta 91.855(9)
_cell_angle_gamma 90.00
_cell_formula_units_Z 8
_cell_length_a 11.093(5)
_cell_length_b 12.944(6)
_cell_length_c 19.584(9)
_cell_measurement_reflns_used 1582
_cell_measurement_temperature 293(2)
_cell_measurement_theta_max 21.7
_cell_measurement_theta_min 2.4
_cell_volume 2811(2)
_computing_cell_refinement 'SAINT (Siemens, 1996)'
_computing_data_collection 'SMART (Siemens, 1996)'
_computing_data_reduction SAINT
_computing_molecular_graphics SHELXTL
_computing_publication_material
;
SHELXTL, PARST (Nardelli, 1995) and PLATON (Spek, 1990)
;
_computing_structure_refinement SHELXTL
_computing_structure_solution 'SHELXTL (Sheldrick, 1997)'
_diffrn_ambient_temperature 293(2)
_diffrn_detector_area_resol_mean 8.33
_diffrn_measured_fraction_theta_full 0.994
_diffrn_measured_fraction_theta_max 0.994
_diffrn_measurement_device_type 'Siemens SMART 1000 CCD area-detector'
_diffrn_measurement_method \w
_diffrn_radiation_monochromator graphite
_diffrn_radiation_source 'fine-focus sealed tube'
_diffrn_radiation_type MoK\a
_diffrn_radiation_wavelength 0.71073
_diffrn_reflns_av_R_equivalents 0.0290
_diffrn_reflns_av_sigmaI/netI 0.0342
_diffrn_reflns_limit_h_max 10
_diffrn_reflns_limit_h_min -13
_diffrn_reflns_limit_k_max 15
_diffrn_reflns_limit_k_min -14
_diffrn_reflns_limit_l_max 23
_diffrn_reflns_limit_l_min -24
_diffrn_reflns_number 7758
_diffrn_reflns_theta_full 26.05
_diffrn_reflns_theta_max 26.05
_diffrn_reflns_theta_min 2.08
_diffrn_standards_decay_% 0
_diffrn_standards_interval_count 0
_diffrn_standards_number 0
_exptl_absorpt_coefficient_mu 0.093
_exptl_absorpt_correction_T_max 0.989
_exptl_absorpt_correction_T_min 0.965
_exptl_absorpt_correction_type multi-scan
_exptl_absorpt_process_details '(SADABS; Sheldrick, 1996)'
_exptl_crystal_colour colourless
_exptl_crystal_density_diffrn 1.358
_exptl_crystal_density_method 'not measured'
_exptl_crystal_description Block
_exptl_crystal_F_000 1208
_exptl_crystal_size_max 0.39
_exptl_crystal_size_mid 0.17
_exptl_crystal_size_min 0.12
_refine_diff_density_max 0.153
_refine_diff_density_min -0.172
_refine_ls_extinction_method none
_refine_ls_goodness_of_fit_ref 1.033
_refine_ls_hydrogen_treatment refall
_refine_ls_matrix_type full
_refine_ls_number_parameters 255
_refine_ls_number_reflns 2766
_refine_ls_number_restraints 0
_refine_ls_restrained_S_all 1.033
_refine_ls_R_factor_all 0.0781
_refine_ls_R_factor_gt 0.0488
_refine_ls_shift/su_max 0.000
_refine_ls_shift/su_mean 0.000
_refine_ls_structure_factor_coef Fsqd
_refine_ls_weighting_details 'calc w = 1/[\s^2^(Fo^2^)+(0.062P)^2^+0.2335P] where P = (Fo^2^+2Fc^2^)/3'
_refine_ls_weighting_scheme calc
_refine_ls_wR_factor_gt 0.1112
_refine_ls_wR_factor_ref 0.1261
_reflns_number_gt 1883
_reflns_number_total 2766
_reflns_threshold_expression I>2\s(I)
_cod_data_source_file wk6056.cif
_cod_data_source_block I
_cod_depositor_comments
;
The following automatic conversions were performed:
'_symmetry_cell_setting' value 'Monoclinic' changed to 'monoclinic'
according to '/home/saulius/struct/CIF-dictionaries/cif_core.dic'
dictionary named 'cif_core.dic' version 2.4.1 from 2010-06-29.

Automatic conversion script
Id: cif_fix_enum 1527 2010-12-29 10:47:43Z saulius 

The following automatic conversions were performed:

'_symmetry_cell_setting' value 'Monoclinic' changed to 'monoclinic'
according to /home/saulius/struct/CIF-dictionaries/cif_core.dic
dictionary named 'cif_core.dic' version 2.4.1 from 2010-06-29.

Automatic conversion script
Id: cif_fix_values 1715 2011-07-08 13:25:40Z adriana 
;
_cod_original_sg_symbol_H-M 'C 2/c'
_cod_original_formula_sum 'C17 H15 N2 O2.50'
_cod_database_code 2206570
_cod_database_fobs_code 2206570

loop_
_symmetry_equiv_pos_as_xyz
'x, y, z'
'-x, y, -z+1/2'
'x+1/2, y+1/2, z'
'-x+1/2, y+1/2, -z+1/2'
'-x, -y, -z'
'x, -y, z-1/2'
'-x+1/2, -y+1/2, -z'
'x+1/2, -y+1/2, z-1/2'

loop_
_atom_site_label
_atom_site_fract_x
_atom_site_fract_y
_atom_site_fract_z
_atom_site_U_iso_or_equiv
_atom_site_adp_type
_atom_site_calc_flag
_atom_site_refinement_flags
_atom_site_occupancy
_atom_site_type_symbol
O1W 0.0000 1.01821(15) 0.2500 0.0585(5) Uani d S 1 O
O1 0.13697(12) 0.89327(9) 0.36658(6) 0.0527(4) Uani d . 1 O
O2 0.14888(16) 1.06758(12) 0.50525(7) 0.0795(5) Uani d . 1 O
N1 0.15193(14) 0.84257(11) 0.23408(8) 0.0488(4) Uani d . 1 N
N2 0.06612(15) 1.08829(12) 0.39837(8) 0.0492(4) Uani d . 1 N
C1 0.15754(19) 0.81575(18) 0.16915(11) 0.0567(5) Uani d . 1 C
C2 0.1724(2) 0.71403(19) 0.14687(12) 0.0639(6) Uani d . 1 C
C3 0.18212(19) 0.63771(18) 0.19347(12) 0.0605(6) Uani d . 1 C
C4 0.17733(16) 0.66081(14) 0.26357(10) 0.0496(5) Uani d . 1 C
C5 0.19014(19) 0.58500(16) 0.31514(12) 0.0615(6) Uani d . 1 C
C6 0.1862(2) 0.61225(17) 0.38170(12) 0.0655(6) Uani d . 1 C
C7 0.16743(19) 0.71525(16) 0.40080(11) 0.0574(5) Uani d . 1 C
C8 0.15475(16) 0.79088(14) 0.35243(9) 0.0455(5) Uani d . 1 C
C9 0.16032(15) 0.76566(13) 0.28174(9) 0.0431(4) Uani d . 1 C
C10 0.1429(2) 0.92028(16) 0.43708(10) 0.0568(6) Uani d . 1 C
C11 0.11983(18) 1.03325(15) 0.44883(10) 0.0520(5) Uani d . 1 C
C12 0.03680(16) 1.19466(14) 0.39950(9) 0.0467(5) Uani d . 1 C
C13 -0.02384(18) 1.23503(17) 0.34282(12) 0.0584(6) Uani d . 1 C
C14 -0.0520(2) 1.33895(17) 0.34006(14) 0.0662(6) Uani d . 1 C
C15 -0.0210(2) 1.40323(18) 0.39349(13) 0.0678(6) Uani d . 1 C
C16 0.0377(3) 1.36274(18) 0.44936(14) 0.0790(7) Uani d . 1 C
C17 0.0676(2) 1.25963(17) 0.45317(12) 0.0708(7) Uani d . 1 C
H7 0.1674(17) 0.7301(16) 0.4493(11) 0.066(6) Uiso d . 1 H
H6 0.1950(18) 0.5601(17) 0.4164(11) 0.076(7) Uiso d . 1 H
H1N2 0.0493(16) 1.0584(15) 0.3595(10) 0.051(6) Uiso d . 1 H
H1 0.1519(18) 0.8738(17) 0.1374(11) 0.066(6) Uiso d . 1 H
H13 -0.0470(18) 1.1907(16) 0.3057(11) 0.066(6) Uiso d . 1 H
H2 0.176(2) 0.7018(18) 0.1001(13) 0.085(7) Uiso d . 1 H
H15 -0.037(2) 1.478(2) 0.3896(11) 0.086(7) Uiso d . 1 H
H3 0.1945(19) 0.5674(18) 0.1797(11) 0.077(7) Uiso d . 1 H
H1W1 -0.064(2) 0.974(2) 0.2503(14) 0.110(10) Uiso d . 1 H
H10B 0.224(2) 0.9031(18) 0.4550(13) 0.087(8) Uiso d . 1 H
H5 0.2012(18) 0.5108(18) 0.3012(10) 0.075(6) Uiso d . 1 H
H10A 0.081(2) 0.8798(19) 0.4615(12) 0.086(7) Uiso d . 1 H
H14 -0.092(2) 1.3645(18) 0.2993(12) 0.080(7) Uiso d . 1 H
H16 0.059(2) 1.408(2) 0.4856(13) 0.102(9) Uiso d . 1 H
H17 0.107(2) 1.2297(18) 0.4928(13) 0.085(7) Uiso d . 1 H

loop_
_atom_site_aniso_label
_atom_site_aniso_U_11
_atom_site_aniso_U_22
_atom_site_aniso_U_33
_atom_site_aniso_U_12
_atom_site_aniso_U_13
_atom_site_aniso_U_23
O1W 0.0732(15) 0.0369(11) 0.0646(13) 0.000 -0.0082(11) 0.000
O1 0.0768(9) 0.0396(8) 0.0415(8) 0.0090(6) -0.0024(6) -0.0013(6)
O2 0.1259(14) 0.0625(10) 0.0487(9) 0.0171(9) -0.0192(9) -0.0108(7)
N1 0.0552(10) 0.0464(10) 0.0447(9) 0.0025(7) -0.0021(7) 0.0030(7)
N2 0.0666(11) 0.0401(9) 0.0406(9) 0.0002(7) -0.0017(8) -0.0043(7)
C1 0.0629(13) 0.0612(14) 0.0458(12) 0.0024(10) -0.0007(10) 0.0019(11)
C2 0.0729(15) 0.0686(16) 0.0499(13) 0.0014(11) -0.0002(11) -0.0140(12)
C3 0.0642(14) 0.0509(14) 0.0659(15) 0.0014(11) -0.0032(11) -0.0148(11)
C4 0.0491(11) 0.0430(11) 0.0565(12) -0.0008(8) -0.0010(9) -0.0064(9)
C5 0.0745(15) 0.0364(12) 0.0733(15) 0.0038(10) -0.0024(11) -0.0012(11)
C6 0.0909(17) 0.0398(13) 0.0655(15) 0.0045(11) -0.0020(12) 0.0116(11)
C7 0.0765(15) 0.0460(12) 0.0496(12) 0.0056(10) -0.0015(10) 0.0058(10)
C8 0.0536(11) 0.0355(10) 0.0471(11) 0.0038(8) -0.0017(8) 0.0000(8)
C9 0.0414(10) 0.0388(11) 0.0489(11) 0.0008(8) -0.0008(8) 0.0002(8)
C10 0.0782(16) 0.0505(13) 0.0415(12) 0.0068(11) -0.0001(11) -0.0009(9)
C11 0.0680(13) 0.0457(12) 0.0423(11) 0.0031(9) 0.0014(9) -0.0022(9)
C12 0.0522(12) 0.0416(11) 0.0464(11) -0.0026(8) 0.0049(9) -0.0008(8)
C13 0.0634(14) 0.0488(13) 0.0623(14) -0.0010(10) -0.0088(11) -0.0055(10)
C14 0.0664(15) 0.0524(14) 0.0790(17) 0.0042(11) -0.0118(12) 0.0054(12)
C15 0.0751(16) 0.0419(14) 0.0863(18) 0.0022(11) -0.0003(13) -0.0006(12)
C16 0.119(2) 0.0452(14) 0.0716(17) 0.0017(13) -0.0083(15) -0.0136(12)
C17 0.111(2) 0.0483(13) 0.0518(13) 0.0063(12) -0.0120(13) -0.0073(11)

loop_
_atom_type_symbol
_atom_type_description
_atom_type_scat_dispersion_real
_atom_type_scat_dispersion_imag
_atom_type_scat_source
C C 0.0033 0.0016 'International Tables Vol C Tables 4.2.6.8 and 6.1.1.4'
H H 0.0000 0.0000 'International Tables Vol C Tables 4.2.6.8 and 6.1.1.4'
N N 0.0061 0.0033 'International Tables Vol C Tables 4.2.6.8 and 6.1.1.4'
O O 0.0106 0.0060 'International Tables Vol C Tables 4.2.6.8 and 6.1.1.4'

loop_
_geom_angle_atom_site_label_1
_geom_angle_atom_site_label_2
_geom_angle_atom_site_label_3
_geom_angle
C8 O1 C10 115.56(14)
C1 N1 C9 117.50(17)
C11 N2 C12 127.00(17)
C11 N2 H1N2 119.1(13)
C12 N2 H1N2 113.8(13)
N1 C1 C2 123.9(2)
N1 C1 H1 114.0(12)
C2 C1 H1 122.1(12)
C3 C2 C1 119.1(2)
C3 C2 H2 122.4(15)
C1 C2 H2 118.4(15)
C2 C3 C4 120.0(2)
C2 C3 H3 121.0(14)
C4 C3 H3 119.0(14)
C3 C4 C5 122.94(19)
C3 C4 C9 117.24(19)
C5 C4 C9 119.82(19)
C6 C5 C4 120.2(2)
C6 C5 H5 121.2(12)
C4 C5 H5 118.7(12)
C5 C6 C7 121.0(2)
C5 C6 H6 119.5(13)
C7 C6 H6 119.5(13)
C8 C7 C6 120.6(2)
C8 C7 H7 122.3(12)
C6 C7 H7 117.1(12)
C7 C8 O1 124.43(18)
C7 C8 C9 120.16(18)
O1 C8 C9 115.41(15)
N1 C9 C4 122.23(17)
N1 C9 C8 119.51(16)
C4 C9 C8 118.25(17)
O1 C10 C11 112.61(16)
O1 C10 H10B 107.7(14)
C11 C10 H10B 108.9(14)
O1 C10 H10A 108.9(13)
C11 C10 H10A 108.3(14)
H10B C10 H10A 110.4(19)
O2 C11 N2 124.71(19)
O2 C11 C10 116.74(18)
N2 C11 C10 118.51(18)
C17 C12 C13 118.9(2)
C17 C12 N2 123.59(18)
C13 C12 N2 117.49(17)
C14 C13 C12 120.2(2)
C14 C13 H13 120.0(12)
C12 C13 H13 119.7(12)
C15 C14 C13 120.7(2)
C15 C14 H14 121.5(14)
C13 C14 H14 117.8(14)
C16 C15 C14 118.8(2)
C16 C15 H15 121.2(13)
C14 C15 H15 119.9(13)
C15 C16 C17 121.7(2)
C15 C16 H16 118.1(16)
C17 C16 H16 120.1(16)
C16 C17 C12 119.7(2)
C16 C17 H17 122.6(15)
C12 C17 H17 117.6(15)

loop_
_geom_bond_atom_site_label_1
_geom_bond_atom_site_label_2
_geom_bond_distance
_geom_bond_publ_flag
O1W H1W1 0.91(2) ?
O1 C8 1.370(2) yes
O1 C10 1.424(2) yes
O2 C11 1.224(2) yes
N1 C1 1.322(3) ?
N1 C9 1.366(2) ?
N2 C11 1.342(2) yes
N2 C12 1.415(2) yes
N2 H1N2 0.87(2) ?
C1 C2 1.399(3) ?
C1 H1 0.98(2) ?
C2 C3 1.347(3) ?
C2 H2 0.93(2) ?
C3 C4 1.408(3) ?
C3 H3 0.96(2) ?
C4 C5 1.412(3) ?
C4 C9 1.417(3) ?
C5 C6 1.353(3) ?
C5 H5 1.01(2) ?
C6 C7 1.402(3) ?
C6 H6 0.96(2) ?
C7 C8 1.366(3) ?
C7 H7 0.97(2) ?
C8 C9 1.426(3) ?
C10 C11 1.504(3) ?
C10 H10B 0.99(3) ?
C10 H10A 1.00(2) ?
C12 C17 1.380(3) ?
C12 C13 1.382(3) ?
C13 C14 1.382(3) ?
C13 H13 0.95(2) ?
C14 C15 1.372(3) ?
C14 H14 0.96(2) ?
C15 C16 1.360(3) ?
C15 H15 0.99(2) ?
C16 C17 1.377(3) ?
C16 H16 0.94(3) ?
C17 H17 0.96(2) ?

loop_
_geom_hbond_atom_site_label_D
_geom_hbond_atom_site_label_H
_geom_hbond_atom_site_label_A
_geom_hbond_site_symmetry_A
_geom_hbond_distance_DH
_geom_hbond_distance_HA
_geom_hbond_distance_DA
_geom_hbond_angle_DHA
_geom_hbond_publ_flag
O1W H1W1 N1 2_555 0.91(2) 1.99(3) 2.853(3) 157(2) yes
N2 H1N2 O1 1_555 0.87(2) 2.35(2) 2.722(2) 106(2) yes
N2 H1N2 O1W 1_555 0.87(2) 2.26(2) 3.109(2) 170(2) yes
C13 H13 O1W 1_555 0.95(2) 2.55(2) 3.359(3) 143(2) yes
C17 H17 O2 1_555 0.96(2) 2.16(2) 2.824(3) 125(2) yes

loop_
_geom_torsion_atom_site_label_1
_geom_torsion_atom_site_label_2
_geom_torsion_atom_site_label_3
_geom_torsion_atom_site_label_4
_geom_torsion
C9 N1 C1 C2 -0.5(3)
N1 C1 C2 C3 -0.2(3)
C1 C2 C3 C4 -0.1(3)
C2 C3 C4 C5 -178.2(2)
C2 C3 C4 C9 0.9(3)
C3 C4 C5 C6 179.2(2)
C9 C4 C5 C6 0.0(3)
C4 C5 C6 C7 1.0(3)
C5 C6 C7 C8 -1.1(3)
C6 C7 C8 O1 -179.57(19)
C6 C7 C8 C9 0.1(3)
C10 O1 C8 C7 5.5(3)
C10 O1 C8 C9 -174.21(17)
C1 N1 C9 C4 1.5(3)
C1 N1 C9 C8 179.98(17)
C3 C4 C9 N1 -1.7(3)
C5 C4 C9 N1 177.51(17)
C3 C4 C9 C8 179.79(17)
C5 C4 C9 C8 -1.0(3)
C7 C8 C9 N1 -177.61(17)
O1 C8 C9 N1 2.1(2)
C7 C8 C9 C4 0.9(3)
O1 C8 C9 C4 -179.36(15)
C8 O1 C10 C11 -178.71(17)
C12 N2 C11 O2 2.2(3)
C12 N2 C11 C10 179.97(18)
O1 C10 C11 O2 -164.36(19)
O1 C10 C11 N2 17.7(3)
C11 N2 C12 C17 4.4(3)
C11 N2 C12 C13 -177.00(19)
C17 C12 C13 C14 0.5(3)
N2 C12 C13 C14 -178.18(19)
C12 C13 C14 C15 -0.4(3)
C13 C14 C15 C16 -0.2(4)
C14 C15 C16 C17 0.7(4)
C15 C16 C17 C12 -0.6(4)
C13 C12 C17 C16 0.0(3)
N2 C12 C17 C16 178.6(2)

loop_
_cod_related_entry_id
_cod_related_entry_database
_cod_related_entry_code
1 ChemSpider 21129045
